data_4501275
loop_
_publ_author_name
'Hisamatsu, Shugo'
'Masu, Hyuma'
'Azumaya, Isao'
'Takahashi, Masahiro'
'Kishikawa, Keiki'
'Kohmoto, Shigeo'

_publ_section_title
;
 U-Shaped Aromatic Ureadicarboxylic Acids as Versatile Building Blocks:
 Construction of Ladder and Zigzag Networks and Channels
;
_journal_issue 12
_journal_name_full 'Crystal Growth &amp; Design'
_journal_page_first 5387
_journal_paper_doi 10.1021/cg200988w
_journal_volume 11
_journal_year 2011
_chemical_formula_sum 'C31 H24 N6 O5 S2'
_chemical_formula_weight 624.68
_chemical_name_systematic
; 
 ? 
;
_space_group_IT_number 15
_symmetry_cell_setting monoclinic
_symmetry_space_group_name_Hall '-C 2yc'
_symmetry_space_group_name_H-M 'C 1 2/c 1'
_atom_sites_solution_hydrogens geom
_atom_sites_solution_primary direct
_atom_sites_solution_secondary difmap
_audit_creation_method SHELXL-97
_cell_angle_alpha 90.00
_cell_angle_beta 96.4300(10)
_cell_angle_gamma 90.00
_cell_formula_units_Z 4
_cell_length_a 8.39040(10)
_cell_length_b 15.0050(2)
_cell_length_c 22.5231(3)
_cell_measurement_reflns_used 6314
_cell_measurement_temperature 173
_cell_measurement_theta_max 28.27
_cell_measurement_theta_min 2.71
_cell_volume 2817.77(6)
_computing_cell_refinement 'APEX2 (Bruker AXS, 2006)'
_computing_data_collection 'APEX2 '
_computing_data_reduction 'SAINT (Bruker AXS, 2004)'
_computing_molecular_graphics 'XSHEL (Bruker AXS,2002)'
_computing_publication_material 'XCIF (Bruker AXS, 2001)'
_computing_structure_refinement 'SHELXL-97 (Sheldrick, 1997)'
_computing_structure_solution 'SHELXS-97 (Sheldrick, 1997)'
_diffrn_ambient_temperature 173
_diffrn_detector_area_resol_mean 8.333
_diffrn_measured_fraction_theta_full 1.000
_diffrn_measured_fraction_theta_max 0.953
_diffrn_measurement_device_type 'Bruker APEXII CCD area detector'
_diffrn_measurement_method 'phi and omega scans'
_diffrn_radiation_monochromator graphite
_diffrn_radiation_source 'fine-focus sealed tube'
_diffrn_radiation_type MoK\a
_diffrn_radiation_wavelength 0.71073
_diffrn_reflns_av_R_equivalents 0.0344
_diffrn_reflns_av_sigmaI/netI 0.0351
_diffrn_reflns_limit_h_max 12
_diffrn_reflns_limit_h_min -12
_diffrn_reflns_limit_k_max 21
_diffrn_reflns_limit_k_min -21
_diffrn_reflns_limit_l_max 32
_diffrn_reflns_limit_l_min -32
_diffrn_reflns_number 20342
_diffrn_reflns_theta_full 25.00
_diffrn_reflns_theta_max 31.52
_diffrn_reflns_theta_min 2.71
_exptl_absorpt_coefficient_mu 0.244
_exptl_absorpt_correction_T_max 0.9529
_exptl_absorpt_correction_T_min 0.9305
_exptl_absorpt_correction_type empirical
_exptl_absorpt_process_details
;
SADABS Sheldrick 1996
;
_exptl_crystal_colour colourless
_exptl_crystal_density_diffrn 1.473
_exptl_crystal_density_method 'not measured'
_exptl_crystal_description plate
_exptl_crystal_F_000 1296
_exptl_crystal_size_max 0.30
_exptl_crystal_size_mid 0.20
_exptl_crystal_size_min 0.20
_refine_diff_density_max 0.328
_refine_diff_density_min -0.252
_refine_diff_density_rms 0.052
_refine_ls_extinction_method none
_refine_ls_goodness_of_fit_ref 1.048
_refine_ls_hydrogen_treatment constr
_refine_ls_matrix_type full
_refine_ls_number_parameters 310
_refine_ls_number_reflns 4492
_refine_ls_number_restraints 29
_refine_ls_restrained_S_all 1.053
_refine_ls_R_factor_all 0.0733
_refine_ls_R_factor_gt 0.0456
_refine_ls_shift/su_max 0.002
_refine_ls_shift/su_mean 0.000
_refine_ls_structure_factor_coef Fsqd
_refine_ls_weighting_details 'calc w=1/[\s^2^(Fo^2^)+(0.0533P)^2^+1.9960P] where P=(Fo^2^+2Fc^2^)/3'
_refine_ls_weighting_scheme calc
_refine_ls_wR_factor_gt 0.1137
_refine_ls_wR_factor_ref 0.1263
_reflns_number_gt 3173
_reflns_number_total 4492
_reflns_threshold_expression >2sigma
_cod_data_source_file cg200988w_si_002.cif
_cod_data_source_block 1_5(sh005_0m_1)
_cod_depositor_comments
;
The following automatic conversions were performed:

'_symmetry_cell_setting' value 'Monoclinic' changed to 'monoclinic'
according to /home/saulius/struct/CIF-dictionaries/cif_core.dic
dictionary named 'cif_core.dic' version 2.4.1 from 2010-06-29.

Automatic conversion script
Id: cif_fix_values 1715 2011-07-08 13:25:40Z adriana 
;
_cod_original_sg_symbol_H-M 'C2/c  '
_cod_database_code 4501275

loop_
_symmetry_equiv_pos_as_xyz
'x, y, z'
'-x, y, -z+1/2'
'x+1/2, y+1/2, z'
'-x+1/2, y+1/2, -z+1/2'
'-x, -y, -z'
'x, -y, z-1/2'
'-x+1/2, -y+1/2, -z'
'x+1/2, -y+1/2, z-1/2'

loop_
_atom_site_label
_atom_site_type_symbol
_atom_site_fract_x
_atom_site_fract_y
_atom_site_fract_z
_atom_site_U_iso_or_equiv
_atom_site_adp_type
_atom_site_occupancy
_atom_site_symmetry_multiplicity
_atom_site_calc_flag
_atom_site_refinement_flags
_atom_site_disorder_assembly
_atom_site_disorder_group
C1A C 0.5741(7) 1.0594(3) 0.6559(2) 0.0227(10) Uani 0.495(5) 1 d PD A 1
C2A C 0.7067(8) 1.0345(5) 0.6948(3) 0.0268(11) Uani 0.495(5) 1 d PD A 1
H2A H 0.7915 1.0748 0.7068 0.032 Uiso 0.495(5) 1 calc PR A 1
C6A C 0.4593(8) 0.9970(4) 0.6375(3) 0.0281(13) Uani 0.495(5) 1 d PD A 1
H6A H 0.3732 1.0145 0.6089 0.034 Uiso 0.495(5) 1 calc PR A 1
C18A C 0.5563(5) 1.1545(3) 0.63502(17) 0.0280(9) Uani 0.495(5) 1 d PD A 1
O2A O 0.6551(5) 1.21172(18) 0.65072(15) 0.0404(8) Uani 0.495(5) 1 d PD A 1
O3A O 0.4238(4) 1.1693(2) 0.59895(15) 0.0352(8) Uani 0.495(5) 1 d PD A 1
H3A H 0.4201 1.2232 0.5887 0.053 Uiso 0.495(5) 1 calc PR A 1
C7A C 0.4710(7) 0.4935(3) 0.5846(2) 0.0334(11) Uani 0.495(5) 1 d PD A 1
H7A H 0.5474 0.5364 0.6005 0.040 Uiso 0.495(5) 1 calc PR A 1
C8A C 0.3382(10) 0.5185(5) 0.5478(4) 0.0227(12) Uani 0.495(5) 1 d PDU A 1
C9A C 0.2294(6) 0.4555(3) 0.5250(3) 0.0271(9) Uani 0.495(5) 1 d PD A 1
H9A H 0.1360 0.4719 0.4995 0.033 Uiso 0.495(5) 1 calc PR A 1
C10A C 0.2601(6) 0.3682(2) 0.5401(2) 0.0339(9) Uani 0.495(5) 1 d PD A 1
H10A H 0.1858 0.3242 0.5242 0.041 Uiso 0.495(5) 1 calc PR A 1
N2A N 0.3894(6) 0.3415(3) 0.57617(19) 0.0326(9) Uani 0.495(5) 1 d PD A 1
C12A C 0.4917(6) 0.4039(4) 0.5982(2) 0.0332(9) Uani 0.495(5) 1 d PD A 1
H12A H 0.5829 0.3863 0.6244 0.040 Uiso 0.495(5) 1 calc PR A 1
C1B C 0.5216(7) 1.0461(3) 0.6439(2) 0.0223(9) Uani 0.505(5) 1 d PD A 2
C2B C 0.6619(7) 1.0375(5) 0.6819(3) 0.0258(12) Uani 0.505(5) 1 d PD A 2
H2B H 0.7314 1.0874 0.6880 0.031 Uiso 0.505(5) 1 calc PR A 2
C6B C 0.4192(8) 0.9746(5) 0.6333(3) 0.0252(10) Uani 0.505(5) 1 d PD A 2
H6B H 0.3221 0.9791 0.6074 0.030 Uiso 0.505(5) 1 calc PR A 2
C18B C 0.4760(6) 1.1334(3) 0.61452(17) 0.0272(8) Uani 0.505(5) 1 d PD A 2
O2B O 0.5791(4) 1.1988(2) 0.63025(15) 0.0323(7) Uani 0.505(5) 1 d PD A 2
H2B1 H 0.5475 1.2459 0.6125 0.048 Uiso 0.505(5) 1 calc PR A 2
O3B O 0.3541(4) 1.1432(2) 0.58041(13) 0.0380(8) Uani 0.505(5) 1 d PD A 2
C7B C 0.5029(6) 0.5164(3) 0.6007(2) 0.0313(10) Uani 0.505(5) 1 d PD A 2
H7B H 0.5646 0.5651 0.6176 0.038 Uiso 0.505(5) 1 calc PR A 2
C8B C 0.3712(10) 0.5320(6) 0.5584(4) 0.0255(13) Uani 0.505(5) 1 d PDU A 2
C9B C 0.2863(7) 0.4569(3) 0.5374(2) 0.0315(10) Uani 0.505(5) 1 d PD A 2
H9B H 0.1932 0.4634 0.5096 0.038 Uiso 0.505(5) 1 calc PR A 2
C10B C 0.3364(7) 0.3712(3) 0.5566(2) 0.0334(9) Uani 0.505(5) 1 d PD A 2
H10B H 0.2772 0.3209 0.5409 0.040 Uiso 0.505(5) 1 calc PR A 2
N2B N 0.4642(6) 0.3586(3) 0.59630(19) 0.0327(9) Uani 0.505(5) 1 d PD A 2
C12B C 0.5443(5) 0.4301(3) 0.6183(2) 0.0357(9) Uani 0.505(5) 1 d PD A 2
H12B H 0.6339 0.4216 0.6475 0.043 Uiso 0.505(5) 1 calc PR A 2
S1 S 0.43714(5) 0.70649(3) 0.55935(2) 0.03420(12) Uani 1 1 d . A .
C4 C 0.59577(18) 0.88539(9) 0.70107(7) 0.0263(3) Uani 1 1 d . A .
C3 C 0.7081(2) 0.95243(11) 0.71393(8) 0.0341(4) Uani 1 1 d . . .
H3 H 0.7993 0.9362 0.7406 0.041 Uiso 1 1 calc R A 1
C5 C 0.4622(2) 0.90139(12) 0.66048(7) 0.0368(4) Uani 1 1 d . . .
H5 H 0.3824 0.8581 0.6484 0.044 Uiso 1 1 calc R A 1
N1 N 0.62081(17) 0.80000(9) 0.72806(7) 0.0350(3) Uani 1 1 d . . .
C13 C 0.7620(3) 0.75012(14) 0.71383(12) 0.0581(6) Uani 1 1 d . A .
H13A H 0.8068 0.7163 0.7490 0.087 Uiso 1 1 calc R . .
H13B H 0.8428 0.7918 0.7021 0.087 Uiso 1 1 calc R . .
H13C H 0.7307 0.7089 0.6808 0.087 Uiso 1 1 calc R . .
C16 C 0.31016(18) 0.77501(10) 0.51499(7) 0.0272(3) Uani 1 1 d . . .
C17 C 0.31627(19) 0.61675(10) 0.53332(7) 0.0296(3) Uani 1 1 d . . .
N3 N 0.19106(16) 0.63560(9) 0.49476(6) 0.0313(3) Uani 1 1 d . . .
O1 O 0.5000 0.67058(12) 0.7500 0.0635(7) Uani 1 2 d S . .
C14 C 0.5000 0.75181(15) 0.7500 0.0378(5) Uani 1 2 d S . .

loop_
_atom_site_aniso_label
_atom_site_aniso_U_11
_atom_site_aniso_U_22
_atom_site_aniso_U_33
_atom_site_aniso_U_23
_atom_site_aniso_U_13
_atom_site_aniso_U_12
C1A 0.026(3) 0.0185(17) 0.024(2) 0.0010(15) 0.0042(19) -0.0035(19)
C2A 0.021(3) 0.0281(19) 0.031(3) -0.0001(19) 0.001(2) 0.000(2)
C6A 0.026(3) 0.028(4) 0.029(2) 0.003(2) -0.005(2) 0.003(2)
C18A 0.034(2) 0.0222(19) 0.0289(18) -0.0009(15) 0.0068(16) -0.0026(16)
O2A 0.0452(19) 0.0274(13) 0.0464(17) 0.0047(11) -0.0045(14) -0.0087(13)
O3A 0.0413(18) 0.0218(14) 0.0410(17) 0.0067(12) -0.0020(14) 0.0017(13)
C7A 0.035(2) 0.023(2) 0.041(3) -0.0017(17) -0.0016(18) -0.0021(17)
C8A 0.029(3) 0.011(3) 0.029(3) 0.0005(19) 0.0058(19) -0.002(2)
C9A 0.029(2) 0.0198(16) 0.032(2) 0.0023(15) 0.0015(17) -0.0028(17)
C10A 0.034(2) 0.0232(17) 0.044(2) 0.0051(14) 0.0038(18) -0.0035(15)
N2A 0.036(2) 0.0279(19) 0.034(2) 0.0066(14) 0.0037(16) 0.0018(17)
C12A 0.032(2) 0.030(2) 0.037(2) 0.0067(19) -0.0012(17) 0.0023(19)
C1B 0.021(2) 0.020(2) 0.025(2) -0.0027(15) 0.0002(17) -0.0011(18)
C2B 0.023(3) 0.0189(16) 0.034(3) 0.0036(19) -0.002(2) -0.001(2)
C6B 0.024(3) 0.028(3) 0.0236(18) -0.0043(18) 0.0002(18) 0.0002(17)
C18B 0.032(2) 0.0256(18) 0.0243(17) 0.0019(14) 0.0057(15) 0.0035(16)
O2B 0.0356(17) 0.0196(13) 0.0411(16) 0.0039(12) 0.0017(13) -0.0008(13)
O3B 0.0432(17) 0.0295(14) 0.0382(15) 0.0022(11) -0.0090(12) 0.0061(12)
C7B 0.031(2) 0.019(2) 0.044(3) 0.0069(16) 0.0012(18) -0.0003(15)
C8B 0.031(3) 0.015(2) 0.033(3) -0.0057(19) 0.013(2) -0.0080(19)
C9B 0.035(3) 0.030(2) 0.028(2) 0.0000(15) -0.0032(19) 0.000(2)
C10B 0.039(3) 0.0227(18) 0.038(2) -0.0008(16) 0.004(2) -0.0051(19)
N2B 0.036(2) 0.0242(17) 0.0385(19) 0.0047(16) 0.0078(16) 0.0005(16)
C12B 0.0294(19) 0.031(2) 0.046(2) 0.0059(17) -0.0004(16) 0.0012(15)
S1 0.0337(2) 0.0292(2) 0.0378(2) 0.00233(16) -0.00473(16) 0.00331(16)
C4 0.0306(7) 0.0192(6) 0.0293(7) 0.0005(5) 0.0035(6) 0.0039(5)
C3 0.0376(9) 0.0298(8) 0.0354(8) 0.0001(6) 0.0061(7) -0.0034(6)
C5 0.0391(9) 0.0380(9) 0.0316(8) -0.0083(7) -0.0034(7) 0.0092(7)
N1 0.0316(7) 0.0226(6) 0.0526(9) 0.0094(6) 0.0126(6) 0.0076(5)
C13 0.0471(11) 0.0417(11) 0.0911(17) 0.0279(11) 0.0331(11) 0.0228(9)
C16 0.0290(7) 0.0207(7) 0.0316(8) 0.0004(5) 0.0015(6) 0.0013(5)
C17 0.0339(8) 0.0212(7) 0.0352(8) 0.0032(6) 0.0110(6) 0.0036(6)
N3 0.0343(7) 0.0201(6) 0.0397(7) -0.0001(5) 0.0053(6) -0.0011(5)
O1 0.0692(14) 0.0172(8) 0.1117(19) 0.000 0.0430(13) 0.000
C14 0.0379(13) 0.0205(10) 0.0567(15) 0.000 0.0133(11) 0.000

loop_
_atom_type_symbol
_atom_type_description
_atom_type_scat_dispersion_real
_atom_type_scat_dispersion_imag
_atom_type_scat_source
C C 0.0033 0.0016 'International Tables Vol C Tables 4.2.6.8 and 6.1.1.4'
H H 0.0000 0.0000 'International Tables Vol C Tables 4.2.6.8 and 6.1.1.4'
N N 0.0061 0.0033 'International Tables Vol C Tables 4.2.6.8 and 6.1.1.4'
O O 0.0106 0.0060 'International Tables Vol C Tables 4.2.6.8 and 6.1.1.4'
S S 0.1246 0.1234 'International Tables Vol C Tables 4.2.6.8 and 6.1.1.4'

loop_
_geom_angle_atom_site_label_1
_geom_angle_atom_site_label_2
_geom_angle_atom_site_label_3
_geom_angle
_geom_angle_site_symmetry_1
_geom_angle_site_symmetry_3
C6A C1A C2A 119.5(6) . .
C6A C1A C18A 120.7(5) . .
C2A C1A C18A 119.8(6) . .
C3 C2A C1A 116.1(5) . .
C3 C2A H2A 122.0 . .
C1A C2A H2A 122.0 . .
C1A C6A C5 123.7(5) . .
C1A C6A H6A 118.1 . .
C5 C6A H6A 118.1 . .
O2A C18A O3A 124.0(4) . .
O2A C18A C1A 122.5(4) . .
O3A C18A C1A 113.5(5) . .
C18A O3A H3A 109.5 . .
C8A C7A C12A 118.4(5) . .
C8A C7A H7A 120.8 . .
C12A C7A H7A 120.8 . .
C7A C8A C9A 120.1(6) . .
C7A C8A C17 118.0(4) . .
C9A C8A C17 121.9(6) . .
C10A C9A C8A 117.8(5) . .
C10A C9A H9A 121.1 . .
C8A C9A H9A 121.1 . .
N2A C10A C9A 123.5(4) . .
N2A C10A H10A 118.2 . .
C9A C10A H10A 118.2 . .
C12A N2A C10A 117.5(3) . .
N2A C12A C7A 122.8(4) . .
N2A C12A H12A 118.6 . .
C7A C12A H12A 118.6 . .
C6B C1B C2B 120.4(6) . .
C6B C1B C18B 118.8(5) . .
C2B C1B C18B 120.9(5) . .
C1B C2B C3 122.4(5) . .
C1B C2B H2B 118.8 . .
C3 C2B H2B 118.8 . .
C5 C6B C1B 116.4(5) . .
C5 C6B H6B 121.8 . .
C1B C6B H6B 121.8 . .
O3B C18B O2B 123.7(4) . .
O3B C18B C1B 122.6(4) . .
O2B C18B C1B 113.7(4) . .
C18B O2B H2B1 109.5 . .
C12B C7B C8B 120.4(5) . .
C12B C7B H7B 119.8 . .
C8B C7B H7B 119.8 . .
C9B C8B C17 116.9(5) . .
C9B C8B C7B 115.6(7) . .
C17 C8B C7B 127.5(5) . .
C8B C9B C10B 120.9(5) . .
C8B C9B H9B 119.5 . .
C10B C9B H9B 119.5 . .
N2B C10B C9B 121.9(4) . .
N2B C10B H10B 119.1 . .
C9B C10B H10B 119.1 . .
C10B N2B C12B 118.1(3) . .
N2B C12B C7B 123.1(4) . .
N2B C12B H12B 118.5 . .
C7B C12B H12B 118.5 . .
C16 S1 C17 88.12(7) . .
C5 C4 C3 119.52(15) . .
C5 C4 N1 120.50(15) . .
C3 C4 N1 119.96(14) . .
C2A C3 C4 129.5(3) . .
C2A C3 C2B 16.8(3) . .
C4 C3 C2B 112.6(3) . .
C2A C3 H3 115.3 . .
C4 C3 H3 115.3 . .
C2B C3 H3 132.1 . .
C6B C5 C4 128.6(3) . .
C6B C5 C6A 17.1(3) . .
C4 C5 C6A 111.6(3) . .
C6B C5 H5 107.2 . .
C4 C5 H5 124.2 . .
C6A C5 H5 124.2 . .
C14 N1 C4 123.02(13) . .
C14 N1 C13 117.02(15) . .
C4 N1 C13 116.75(14) . .
N1 C13 H13A 109.5 . .
N1 C13 H13B 109.5 . .
H13A C13 H13B 109.5 . .
N1 C13 H13C 109.5 . .
H13A C13 H13C 109.5 . .
H13B C13 H13C 109.5 . .
N3 C16 C16 117.92(17) 7_566 7_566
N3 C16 S1 132.65(12) 7_566 .
C16 C16 S1 109.44(15) 7_566 .
N3 C17 C8B 130.0(3) . .
N3 C17 C8A 114.8(3) . .
C8B C17 C8A 15.3(3) . .
N3 C17 S1 116.49(11) . .
C8B C17 S1 113.5(3) . .
C8A C17 S1 128.7(3) . .
C17 N3 C16 108.03(13) . 7_566
O1 C14 N1 121.58(10) . 2_656
O1 C14 N1 121.58(10) . .
N1 C14 N1 116.84(19) 2_656 .

loop_
_geom_bond_atom_site_label_1
_geom_bond_atom_site_label_2
_geom_bond_distance
_geom_bond_site_symmetry_2
C1A C6A 1.373(6) .
C1A C2A 1.389(5) .
C1A C18A 1.505(6) .
C2A C3 1.304(8) .
C2A H2A 0.9500 .
C6A C5 1.525(6) .
C6A H6A 0.9500 .
C18A O2A 1.218(5) .
C18A O3A 1.320(5) .
O3A H3A 0.8400 .
C7A C8A 1.365(7) .
C7A C12A 1.385(7) .
C7A H7A 0.9500 .
C8A C9A 1.373(6) .
C8A C17 1.517(7) .
C9A C10A 1.371(6) .
C9A H9A 0.9500 .
C10A N2A 1.341(5) .
C10A H10A 0.9500 .
N2A C12A 1.328(6) .
C12A H12A 0.9500 .
C1B C6B 1.378(5) .
C1B C2B 1.382(6) .
C1B C18B 1.498(6) .
C2B C3 1.495(6) .
C2B H2B 0.9500 .
C6B C5 1.289(7) .
C6B H6B 0.9500 .
C18B O3B 1.217(5) .
C18B O2B 1.329(4) .
O2B H2B1 0.8400 .
C7B C12B 1.386(6) .
C7B C8B 1.397(7) .
C7B H7B 0.9500 .
C8B C9B 1.388(6) .
C8B C17 1.445(9) .
C9B C10B 1.405(7) .
C9B H9B 0.9500 .
C10B N2B 1.331(6) .
C10B H10B 0.9500 .
N2B C12B 1.332(5) .
C12B H12B 0.9500 .
S1 C16 1.7182(15) .
S1 C17 1.7471(17) .
C4 C5 1.385(2) .
C4 C3 1.386(2) .
C4 N1 1.4237(19) .
C3 H3 0.9500 .
C5 H5 0.9500 .
N1 C14 1.3808(18) .
N1 C13 1.467(2) .
C13 H13A 0.9800 .
C13 H13B 0.9800 .
C13 H13C 0.9800 .
C16 N3 1.3591(19) 7_566
C16 C16 1.373(3) 7_566
C17 N3 1.317(2) .
N3 C16 1.3590(19) 7_566
O1 C14 1.219(3) .
C14 N1 1.3808(18) 2_656
